data_4087098
loop_
_publ_author_name
'Man\&sen, Manfred'
'Lauterbach, Nicolai'
'Woriescheck, Tim'
'Schmidtmann, Marc'
'Beckhaus, R\"udiger'

_publ_section_title
;
 Reactions of Secondary Amines with Bis(\h5:\h1-pentafulvene)titanium
 Complexes: Formation of Titanium Amides and Titanaaziridines
;
_journal_issue 4
_journal_name_full Organometallics
_journal_page_first 867
_journal_paper_doi 10.1021/acs.organomet.6b00915
_journal_volume 36
_journal_year 2017
_chemical_absolute_configuration ad
_chemical_formula_structural Ti(C15H19)(C17H24ONSi(CH3)3)(C25H37O)
_chemical_formula_sum 'C66 H103 N O2 Si Ti'
_chemical_formula_weight 1018.48
_space_group_crystal_system monoclinic
_space_group_IT_number 4
_space_group_name_Hall 'P 2yb'
_space_group_name_H-M_alt 'P 1 21 1'
_symmetry_space_group_name_Hall 'P 2yb'
_symmetry_space_group_name_H-M 'P 1 21 1'
_atom_sites_solution_hydrogens difmap
_atom_sites_solution_primary direct
_atom_sites_solution_secondary difmap
_audit_creation_method SHELXL-2014/7
_cell_angle_alpha 90
_cell_angle_beta 101.0497(18)
_cell_angle_gamma 90
_cell_formula_units_Z 2
_cell_length_a 11.8512(10)
_cell_length_b 20.3693(18)
_cell_length_c 12.3394(11)
_cell_measurement_reflns_used 9762
_cell_measurement_temperature 100(2)
_cell_measurement_theta_max 34.95
_cell_measurement_theta_min 2.40
_cell_volume 2923.5(4)
_computing_cell_refinement 'Bruker SAINT V8.34A'
_computing_data_collection 'Bruker APEX2'
_computing_data_reduction 'Bruker SAINT V8.34A'
_computing_structure_refinement 'SHELXL-2014/7 (Sheldrick, 2014)'
_computing_structure_solution 'SHELXS-2013/1 (Sheldrick, 2013)'
_diffrn_ambient_temperature 100(2)
_diffrn_measured_fraction_theta_full 1.000
_diffrn_measured_fraction_theta_max 1.000
_diffrn_measurement_device_type 'Bruker APEX-II CCD'
_diffrn_measurement_method '\f and \w scans'
_diffrn_radiation_type MoK\a
_diffrn_radiation_wavelength 0.71073
_diffrn_reflns_av_R_equivalents 0.0335
_diffrn_reflns_av_unetI/netI 0.0294
_diffrn_reflns_Laue_measured_fraction_full 1.000
_diffrn_reflns_Laue_measured_fraction_max 1.000
_diffrn_reflns_limit_h_max 19
_diffrn_reflns_limit_h_min -19
_diffrn_reflns_limit_k_max 32
_diffrn_reflns_limit_k_min -32
_diffrn_reflns_limit_l_max 19
_diffrn_reflns_limit_l_min -19
_diffrn_reflns_number 135945
_diffrn_reflns_point_group_measured_fraction_full 1.000
_diffrn_reflns_point_group_measured_fraction_max 1.000
_diffrn_reflns_theta_full 25.242
_diffrn_reflns_theta_max 34.971
_diffrn_reflns_theta_min 1.681
_diffrn_source 'sealed tube'
_exptl_absorpt_coefficient_mu 0.211
_exptl_absorpt_correction_T_max 1.0000
_exptl_absorpt_correction_T_min 0.9678
_exptl_absorpt_correction_type multi-scan
_exptl_absorpt_process_details 'SADABS-2014/4 (Sheldrick)'
_exptl_crystal_colour yellow-orange
_exptl_crystal_density_diffrn 1.157
_exptl_crystal_description block
_exptl_crystal_F_000 1116
_exptl_crystal_size_max 0.300
_exptl_crystal_size_mid 0.300
_exptl_crystal_size_min 0.200
_refine_diff_density_max 0.758
_refine_diff_density_min -0.310
_refine_diff_density_rms 0.057
_refine_ls_abs_structure_details
;
 Flack x determined using 10755 quotients [(I+)-(I-)]/[(I+)+(I-)]
 (Parsons, Flack and Wagner, Acta Cryst. B69 (2013) 249-259).
;
_refine_ls_abs_structure_Flack 0.004(3)
_refine_ls_extinction_method none
_refine_ls_goodness_of_fit_ref 1.084
_refine_ls_hydrogen_treatment constr
_refine_ls_matrix_type full
_refine_ls_number_parameters 651
_refine_ls_number_reflns 25685
_refine_ls_number_restraints 1
_refine_ls_restrained_S_all 1.084
_refine_ls_R_factor_all 0.0395
_refine_ls_R_factor_gt 0.0347
_refine_ls_shift/su_max 0.001
_refine_ls_shift/su_mean 0.000
_refine_ls_structure_factor_coef Fsqd
_refine_ls_weighting_details 'w=1/[\s^2^(Fo^2^)+(0.0500P)^2^+0.3000P] where P=(Fo^2^+2Fc^2^)/3'
_refine_ls_weighting_scheme calc
_refine_ls_wR_factor_gt 0.0875
_refine_ls_wR_factor_ref 0.0899
_reflns_Friedel_coverage 0.955
_reflns_Friedel_fraction_full 1.000
_reflns_Friedel_fraction_max 1.000
_reflns_number_gt 23804
_reflns_number_total 25685
_reflns_threshold_expression 'I > 2\s(I)'
_cod_data_source_file om6b00915_si_002.cif
_cod_data_source_block 8
_cod_database_code 4087098
_shelx_shelxl_version_number 2014/7
_shelx_space_group_comment
;
The symmetry employed for this shelxl refinement is uniquely defined
by the following loop, which should always be used as a source of
symmetry information in preference to the above space-group names.
They are only intended as comments.
;
_shelx_estimated_absorpt_t_min 0.940
_shelx_estimated_absorpt_t_max 0.959

loop_
_space_group_symop_operation_xyz
'x, y, z'
'-x, y+1/2, -z'

loop_
_atom_site_label
_atom_site_type_symbol
_atom_site_fract_x
_atom_site_fract_y
_atom_site_fract_z
_atom_site_U_iso_or_equiv
_atom_site_adp_type
_atom_site_occupancy
_atom_site_site_symmetry_order
_atom_site_calc_flag
_atom_site_refinement_flags_posn
_atom_site_refinement_flags_adp
Ti1 Ti 0.34793(2) 0.70554(2) 0.70996(2) 0.00897(4) Uani 1 1 d . .
Si1 Si 0.57717(3) 0.70940(2) 0.58489(3) 0.01360(6) Uani 1 1 d . .
O1 O 0.37394(8) 0.77024(5) 0.81472(8) 0.01278(16) Uani 1 1 d . .
O2 O 0.21839(8) 0.73123(5) 0.61609(8) 0.01270(16) Uani 1 1 d . .
N1 N 0.48070(9) 0.74297(5) 0.65997(9) 0.01116(17) Uani 1 1 d . .
C1 C 0.33404(11) 0.62059(6) 0.84712(11) 0.0123(2) Uani 1 1 d . .
C2 C 0.44492(12) 0.61792(6) 0.82013(11) 0.0139(2) Uani 1 1 d . .
H2 H 0.5153 0.6272 0.8691 0.017 Uiso 1 1 calc R U
C3 C 0.43345(14) 0.59911(7) 0.70806(12) 0.0178(2) Uani 1 1 d . .
H3 H 0.4946 0.5932 0.6693 0.021 Uiso 1 1 calc R U
C4 C 0.31578(14) 0.59064(7) 0.66413(12) 0.0181(2) Uani 1 1 d . .
H4 H 0.2833 0.5782 0.5906 0.022 Uiso 1 1 calc R U
C5 C 0.25481(12) 0.60406(6) 0.74946(11) 0.0151(2) Uani 1 1 d . .
H5 H 0.1736 0.6023 0.7425 0.018 Uiso 1 1 calc R U
C6 C 0.30352(11) 0.63854(6) 0.95687(11) 0.0133(2) Uani 1 1 d . .
H6 H 0.2943 0.6873 0.9586 0.016 Uiso 1 1 calc R U
C7 C 0.18932(12) 0.60721(8) 0.97358(12) 0.0183(2) Uani 1 1 d . .
H7 H 0.1269 0.6186 0.9096 0.022 Uiso 1 1 calc R U
C8 C 0.15851(15) 0.63430(9) 1.08067(14) 0.0249(3) Uani 1 1 d . .
H8A H 0.1502 0.6826 1.0753 0.030 Uiso 1 1 calc R U
H8B H 0.0842 0.6156 1.0911 0.030 Uiso 1 1 calc R U
C9 C 0.25244(15) 0.61658(7) 1.17932(13) 0.0205(3) Uani 1 1 d . .
H9 H 0.2322 0.6347 1.2485 0.025 Uiso 1 1 calc R U
C10 C 0.36705(16) 0.64583(8) 1.16250(13) 0.0223(3) Uani 1 1 d . .
H10A H 0.4284 0.6344 1.2261 0.027 Uiso 1 1 calc R U
H10B H 0.3609 0.6943 1.1582 0.027 Uiso 1 1 calc R U
C11 C 0.39830(12) 0.61900(7) 1.05563(11) 0.0150(2) Uani 1 1 d . .
H11 H 0.4733 0.6382 1.0457 0.018 Uiso 1 1 calc R U
C12 C 0.20074(13) 0.53232(8) 0.98306(13) 0.0197(3) Uani 1 1 d . .
H12A H 0.2202 0.5142 0.9145 0.024 Uiso 1 1 calc R U
H12B H 0.1267 0.5130 0.9927 0.024 Uiso 1 1 calc R U
C13 C 0.26399(14) 0.54193(7) 1.18846(12) 0.0196(3) Uani 1 1 d . .
H13A H 0.1906 0.5226 1.2000 0.024 Uiso 1 1 calc R U
H13B H 0.3246 0.5303 1.2525 0.024 Uiso 1 1 calc R U
C14 C 0.40938(12) 0.54405(7) 1.06515(12) 0.0170(2) Uani 1 1 d . .
H14A H 0.4301 0.5259 0.9971 0.020 Uiso 1 1 calc R U
H14B H 0.4711 0.5324 1.1283 0.020 Uiso 1 1 calc R U
C15 C 0.29512(13) 0.51433(7) 1.08204(12) 0.0171(2) Uani 1 1 d . .
H15 H 0.3025 0.4655 1.0878 0.021 Uiso 1 1 calc R U
C16 C 0.51339(11) 0.80853(6) 0.70930(11) 0.01165(19) Uani 1 1 d . .
H16 H 0.5993 0.8103 0.7256 0.014 Uiso 1 1 calc R U
C17 C 0.47216(11) 0.86515(6) 0.63129(11) 0.0132(2) Uani 1 1 d . .
C18 C 0.36146(12) 0.86681(7) 0.56867(12) 0.0167(2) Uani 1 1 d . .
H18 H 0.3097 0.8320 0.5745 0.020 Uiso 1 1 calc R U
C19 C 0.32557(14) 0.91917(8) 0.49729(13) 0.0215(3) Uani 1 1 d . .
H19 H 0.2498 0.9196 0.4547 0.026 Uiso 1 1 calc R U
C20 C 0.40004(16) 0.97059(8) 0.48830(14) 0.0232(3) Uani 1 1 d . .
H20 H 0.3754 1.0064 0.4402 0.028 Uiso 1 1 calc R U
C21 C 0.51080(15) 0.96927(8) 0.55018(15) 0.0239(3) Uani 1 1 d . .
H21 H 0.5625 1.0041 0.5440 0.029 Uiso 1 1 calc R U
C22 C 0.54666(13) 0.91689(7) 0.62149(13) 0.0197(3) Uani 1 1 d . .
H22 H 0.6226 0.9165 0.6638 0.024 Uiso 1 1 calc R U
C23 C 0.49742(13) 0.65815(8) 0.46889(12) 0.0184(2) Uani 1 1 d . .
H23A H 0.4662 0.6865 0.4062 0.028 Uiso 1 1 calc R U
H23B H 0.4343 0.6351 0.4936 0.028 Uiso 1 1 calc R U
H23C H 0.5500 0.6261 0.4463 0.028 Uiso 1 1 calc R U
C24 C 0.65311(15) 0.77536(9) 0.52175(16) 0.0262(3) Uani 1 1 d . .
H24A H 0.5964 0.8043 0.4771 0.039 Uiso 1 1 calc R U
H24B H 0.7016 0.7554 0.4747 0.039 Uiso 1 1 calc R U
H24C H 0.7011 0.8010 0.5803 0.039 Uiso 1 1 calc R U
C25 C 0.69460(14) 0.66139(9) 0.67616(15) 0.0244(3) Uani 1 1 d . .
H25A H 0.7370 0.6904 0.7331 0.037 Uiso 1 1 calc R U
H25B H 0.7473 0.6435 0.6314 0.037 Uiso 1 1 calc R U
H25C H 0.6604 0.6253 0.7114 0.037 Uiso 1 1 calc R U
C26 C 0.47314(11) 0.81177(6) 0.82345(10) 0.0115(2) Uani 1 1 d . .
C27 C 0.44021(12) 0.88113(6) 0.85354(11) 0.0147(2) Uani 1 1 d . .
H27A H 0.5028 0.9118 0.8451 0.018 Uiso 1 1 calc R U
H27B H 0.3701 0.8949 0.8013 0.018 Uiso 1 1 calc R U
C28 C 0.41823(13) 0.88612(7) 0.97134(12) 0.0178(2) Uani 1 1 d . .
H28A H 0.3509 0.8588 0.9783 0.021 Uiso 1 1 calc R U
H28B H 0.4002 0.9322 0.9871 0.021 Uiso 1 1 calc R U
C29 C 0.52319(13) 0.86322(7) 1.05591(11) 0.0170(2) Uani 1 1 d . .
H29 H 0.5904 0.8889 1.0407 0.020 Uiso 1 1 calc R U
C30 C 0.54539(13) 0.79115(7) 1.02951(12) 0.0182(2) Uani 1 1 d . .
H30A H 0.6116 0.7742 1.0836 0.022 Uiso 1 1 calc R U
H30B H 0.4772 0.7643 1.0354 0.022 Uiso 1 1 calc R U
C31 C 0.57045(12) 0.78545(7) 0.91303(11) 0.0159(2) Uani 1 1 d . .
H31A H 0.5840 0.7387 0.8975 0.019 Uiso 1 1 calc R U
H31B H 0.6418 0.8099 0.9096 0.019 Uiso 1 1 calc R U
C32 C 0.51648(17) 0.87623(8) 1.17827(13) 0.0246(3) Uani 1 1 d . .
C33 C 0.5129(2) 0.94985(9) 1.19902(15) 0.0346(4) Uani 1 1 d . .
H33A H 0.5791 0.9709 1.1764 0.052 Uiso 1 1 calc R U
H33B H 0.5156 0.9578 1.2778 0.052 Uiso 1 1 calc R U
H33C H 0.4417 0.9682 1.1562 0.052 Uiso 1 1 calc R U
C34 C 0.6276(3) 0.85024(14) 1.25268(17) 0.0479(6) Uani 1 1 d . .
H34A H 0.6261 0.8021 1.2536 0.072 Uiso 1 1 calc R U
H34B H 0.6326 0.8669 1.3279 0.072 Uiso 1 1 calc R U
H34C H 0.6946 0.8652 1.2236 0.072 Uiso 1 1 calc R U
C35 C 0.4135(3) 0.84347(13) 1.21171(19) 0.0480(7) Uani 1 1 d . .
H35A H 0.3427 0.8609 1.1667 0.072 Uiso 1 1 calc R U
H35B H 0.4140 0.8523 1.2899 0.072 Uiso 1 1 calc R U
H35C H 0.4173 0.7960 1.2002 0.072 Uiso 1 1 calc R U
C36 C 0.10487(10) 0.73498(6) 0.55304(10) 0.01165(19) Uani 1 1 d . .
C37 C 0.06444(12) 0.80686(7) 0.54974(11) 0.0147(2) Uani 1 1 d . .
H37A H 0.1154 0.8341 0.5132 0.018 Uiso 1 1 calc R U
H37B H -0.0145 0.8099 0.5057 0.018 Uiso 1 1 calc R U
C38 C 0.06576(12) 0.83350(7) 0.66619(12) 0.0166(2) Uani 1 1 d . .
H38A H 0.0393 0.8797 0.6609 0.020 Uiso 1 1 calc R U
H38B H 0.1456 0.8328 0.7087 0.020 Uiso 1 1 calc R U
C39 C -0.01153(12) 0.79329(7) 0.72819(11) 0.0152(2) Uani 1 1 d . .
H39 H -0.0913 0.7960 0.6835 0.018 Uiso 1 1 calc R U
C40 C 0.02446(11) 0.72069(6) 0.72855(11) 0.0142(2) Uani 1 1 d . .
H40A H 0.1023 0.7157 0.7742 0.017 Uiso 1 1 calc R U
H40B H -0.0293 0.6940 0.7625 0.017 Uiso 1 1 calc R U
C41 C 0.02495(11) 0.69494(6) 0.61181(11) 0.0130(2) Uani 1 1 d . .
H41A H 0.0501 0.6485 0.6164 0.016 Uiso 1 1 calc R U
H41B H -0.0542 0.6966 0.5679 0.016 Uiso 1 1 calc R U
C42 C -0.01705(13) 0.82110(8) 0.84482(12) 0.0189(2) Uani 1 1 d . .
C43 C -0.0774(2) 0.88792(10) 0.83235(17) 0.0353(4) Uani 1 1 d . .
H43A H -0.0338 0.9185 0.7949 0.053 Uiso 1 1 calc R U
H43B H -0.0820 0.9052 0.9055 0.053 Uiso 1 1 calc R U
H43C H -0.1552 0.8828 0.7886 0.053 Uiso 1 1 calc R U
C44 C 0.10255(16) 0.82923(11) 0.91679(15) 0.0303(4) Uani 1 1 d . .
H44A H 0.1437 0.7873 0.9211 0.045 Uiso 1 1 calc R U
H44B H 0.0950 0.8430 0.9912 0.045 Uiso 1 1 calc R U
H44C H 0.1455 0.8626 0.8842 0.045 Uiso 1 1 calc R U
C45 C -0.08753(17) 0.77509(11) 0.90546(15) 0.0310(4) Uani 1 1 d . .
H45A H -0.1628 0.7669 0.8586 0.047 Uiso 1 1 calc R U
H45B H -0.0981 0.7957 0.9746 0.047 Uiso 1 1 calc R U
H45C H -0.0465 0.7334 0.9218 0.047 Uiso 1 1 calc R U
C46 C 0.00516(11) 0.71507(6) 0.34351(11) 0.0140(2) Uani 1 1 d . .
C47 C 0.11195(10) 0.70908(7) 0.43515(10) 0.01278(18) Uani 1 1 d . .
H47 H 0.1359 0.6619 0.4415 0.015 Uiso 1 1 calc R U
C48 C 0.20119(12) 0.74740(7) 0.38859(12) 0.0168(2) Uani 1 1 d . .
H48 H 0.2795 0.7523 0.4234 0.020 Uiso 1 1 calc R U
C49 C 0.15296(13) 0.77345(8) 0.29071(13) 0.0200(3) Uani 1 1 d . .
H49 H 0.1911 0.8006 0.2465 0.024 Uiso 1 1 calc R U
C50 C 0.03240(13) 0.75338(8) 0.26302(12) 0.0186(2) Uani 1 1 d . .
H50 H -0.0195 0.7656 0.1975 0.022 Uiso 1 1 calc R U
C51 C -0.10693(11) 0.67960(7) 0.34228(11) 0.0139(2) Uani 1 1 d . .
H51 H -0.1440 0.7006 0.3999 0.017 Uiso 1 1 calc R U
C52 C -0.19363(11) 0.68427(8) 0.23154(12) 0.0177(2) Uani 1 1 d . .
H52 H -0.2051 0.7313 0.2091 0.021 Uiso 1 1 calc R U
C53 C -0.30860(12) 0.65472(10) 0.24802(13) 0.0233(3) Uani 1 1 d . .
H53A H -0.3374 0.6793 0.3064 0.028 Uiso 1 1 calc R U
H53B H -0.3662 0.6587 0.1787 0.028 Uiso 1 1 calc R U
C54 C -0.29300(13) 0.58222(9) 0.28100(14) 0.0240(3) Uani 1 1 d . .
H54 H -0.3682 0.5636 0.2916 0.029 Uiso 1 1 calc R U
C55 C -0.20457(13) 0.57643(8) 0.38893(13) 0.0203(3) Uani 1 1 d . .
H55A H -0.1935 0.5297 0.4102 0.024 Uiso 1 1 calc R U
H55B H -0.2328 0.5999 0.4488 0.024 Uiso 1 1 calc R U
C56 C -0.08976(11) 0.60623(7) 0.37302(11) 0.0151(2) Uani 1 1 d . .
H56 H -0.0322 0.6022 0.4434 0.018 Uiso 1 1 calc R U
C57 C -0.15287(13) 0.64528(9) 0.13931(12) 0.0223(3) Uani 1 1 d . .
H57A H -0.2110 0.6485 0.0702 0.027 Uiso 1 1 calc R U
H57B H -0.0799 0.6641 0.1254 0.027 Uiso 1 1 calc R U
C58 C -0.24927(16) 0.54356(10) 0.19022(15) 0.0291(4) Uani 1 1 d . .
H58A H -0.2381 0.4969 0.2121 0.035 Uiso 1 1 calc R U
H58B H -0.3066 0.5457 0.1205 0.035 Uiso 1 1 calc R U
C59 C -0.04590(13) 0.56874(8) 0.28101(13) 0.0201(3) Uani 1 1 d . .
H59A H 0.0280 0.5878 0.2702 0.024 Uiso 1 1 calc R U
H59B H -0.0326 0.5221 0.3025 0.024 Uiso 1 1 calc R U
C60 C -0.13477(14) 0.57320(9) 0.17299(14) 0.0238(3) Uani 1 1 d . .
H60 H -0.1063 0.5484 0.1136 0.029 Uiso 1 1 calc R U
C61 C 0.1673(2) 0.44535(11) 0.5088(2) 0.0402(5) Uani 1 1 d . .
H61A H 0.1709 0.4652 0.4371 0.060 Uiso 1 1 calc R U
H61B H 0.1541 0.3980 0.4994 0.060 Uiso 1 1 calc R U
H61C H 0.2400 0.4530 0.5602 0.060 Uiso 1 1 calc R U
C62 C 0.06880(19) 0.47633(12) 0.5548(2) 0.0397(5) Uani 1 1 d . .
H62A H 0.0825 0.5242 0.5619 0.048 Uiso 1 1 calc R U
H62B H -0.0035 0.4697 0.5006 0.048 Uiso 1 1 calc R U
C63 C 0.0522(3) 0.45025(13) 0.6646(2) 0.0477(6) Uani 1 1 d . .
H63A H 0.1266 0.4519 0.7173 0.057 Uiso 1 1 calc R U
H63B H 0.0282 0.4037 0.6560 0.057 Uiso 1 1 calc R U
C64 C -0.0390(2) 0.48951(14) 0.7132(2) 0.0478(6) Uani 1 1 d . .
H64A H -0.0071 0.5333 0.7367 0.057 Uiso 1 1 calc R U
H64B H -0.1074 0.4963 0.6541 0.057 Uiso 1 1 calc R U
C65 C -0.0765(3) 0.45681(16) 0.8096(3) 0.0581(7) Uani 1 1 d . .
H65A H -0.0079 0.4463 0.8665 0.070 Uiso 1 1 calc R U
H65B H -0.1160 0.4151 0.7849 0.070 Uiso 1 1 calc R U
C66 C -0.1567(4) 0.5004(2) 0.8599(3) 0.0749(10) Uani 1 1 d . .
H66A H -0.2315 0.5028 0.8098 0.112 Uiso 1 1 calc R U
H66B H -0.1238 0.5445 0.8716 0.112 Uiso 1 1 calc R U
H66C H -0.1666 0.4819 0.9309 0.112 Uiso 1 1 calc R U

loop_
_atom_site_aniso_label
_atom_site_aniso_U_11
_atom_site_aniso_U_22
_atom_site_aniso_U_33
_atom_site_aniso_U_23
_atom_site_aniso_U_13
_atom_site_aniso_U_12
Ti1 0.01008(8) 0.00737(7) 0.00935(8) -0.00042(7) 0.00156(6) -0.00052(7)
Si1 0.01261(14) 0.01376(15) 0.01539(14) -0.00302(14) 0.00509(11) -0.00040(13)
O1 0.0135(4) 0.0125(4) 0.0126(4) -0.0033(3) 0.0032(3) -0.0027(3)
O2 0.0100(4) 0.0125(4) 0.0145(4) -0.0004(3) -0.0006(3) -0.0006(3)
N1 0.0113(4) 0.0096(4) 0.0129(4) -0.0021(3) 0.0031(3) -0.0007(3)
C1 0.0135(5) 0.0099(5) 0.0136(5) 0.0021(4) 0.0031(4) -0.0002(4)
C2 0.0140(5) 0.0115(5) 0.0169(5) 0.0036(4) 0.0045(4) 0.0021(4)
C3 0.0258(7) 0.0103(5) 0.0201(6) 0.0014(4) 0.0111(5) 0.0033(4)
C4 0.0306(7) 0.0094(5) 0.0147(5) -0.0007(4) 0.0053(5) -0.0019(5)
C5 0.0173(5) 0.0117(5) 0.0155(5) 0.0021(4) 0.0014(4) -0.0038(4)
C6 0.0159(5) 0.0111(5) 0.0136(5) 0.0016(4) 0.0046(4) 0.0012(4)
C7 0.0124(5) 0.0250(7) 0.0180(6) 0.0070(5) 0.0047(4) 0.0027(5)
C8 0.0258(7) 0.0275(7) 0.0254(7) 0.0099(6) 0.0149(6) 0.0121(6)
C9 0.0313(7) 0.0157(6) 0.0175(6) 0.0015(5) 0.0119(5) 0.0025(5)
C10 0.0354(8) 0.0173(6) 0.0148(6) -0.0046(5) 0.0067(5) -0.0081(6)
C11 0.0161(5) 0.0151(5) 0.0132(5) -0.0009(4) 0.0015(4) -0.0033(4)
C12 0.0194(6) 0.0221(6) 0.0173(6) 0.0022(5) 0.0028(5) -0.0087(5)
C13 0.0270(7) 0.0170(6) 0.0162(6) 0.0039(5) 0.0077(5) 0.0004(5)
C14 0.0173(6) 0.0170(6) 0.0165(6) 0.0033(4) 0.0024(5) 0.0048(4)
C15 0.0236(6) 0.0116(5) 0.0169(6) 0.0017(4) 0.0060(5) -0.0006(4)
C16 0.0121(5) 0.0092(4) 0.0134(5) -0.0014(4) 0.0019(4) -0.0015(4)
C17 0.0167(5) 0.0097(5) 0.0137(5) -0.0007(4) 0.0040(4) -0.0011(4)
C18 0.0187(6) 0.0130(5) 0.0176(6) 0.0023(4) 0.0013(5) -0.0010(4)
C19 0.0245(7) 0.0171(6) 0.0213(6) 0.0046(5) 0.0002(5) 0.0013(5)
C20 0.0332(8) 0.0142(6) 0.0231(7) 0.0061(5) 0.0077(6) 0.0017(5)
C21 0.0291(8) 0.0143(6) 0.0299(8) 0.0055(5) 0.0094(6) -0.0037(5)
C22 0.0208(6) 0.0137(5) 0.0247(7) 0.0021(5) 0.0046(5) -0.0041(5)
C23 0.0201(6) 0.0203(6) 0.0157(6) -0.0051(5) 0.0057(5) -0.0011(5)
C24 0.0258(7) 0.0232(7) 0.0350(9) -0.0031(6) 0.0194(7) -0.0046(6)
C25 0.0174(6) 0.0273(7) 0.0271(7) -0.0043(6) 0.0011(5) 0.0069(5)
C26 0.0133(5) 0.0095(5) 0.0115(5) -0.0025(4) 0.0013(4) -0.0008(4)
C27 0.0196(6) 0.0101(5) 0.0139(5) -0.0028(4) 0.0016(4) 0.0011(4)
C28 0.0228(6) 0.0145(5) 0.0167(6) -0.0045(4) 0.0055(5) 0.0000(5)
C29 0.0235(6) 0.0148(5) 0.0126(5) -0.0032(4) 0.0032(5) -0.0066(5)
C30 0.0234(6) 0.0160(6) 0.0138(5) -0.0003(4) -0.0001(5) -0.0005(5)
C31 0.0162(6) 0.0163(5) 0.0137(5) -0.0017(4) -0.0007(4) 0.0027(4)
C32 0.0441(9) 0.0165(6) 0.0145(6) -0.0038(5) 0.0094(6) -0.0119(6)
C33 0.0658(14) 0.0197(7) 0.0202(7) -0.0064(6) 0.0128(8) -0.0092(8)
C34 0.0740(17) 0.0471(13) 0.0171(8) -0.0032(8) -0.0056(9) 0.0076(12)
C35 0.0744(17) 0.0436(12) 0.0360(10) -0.0183(9) 0.0353(11) -0.0367(12)
C36 0.0096(5) 0.0123(5) 0.0125(5) -0.0006(4) 0.0007(4) 0.0006(4)
C37 0.0151(5) 0.0133(5) 0.0155(5) 0.0010(4) 0.0027(4) 0.0027(4)
C38 0.0179(6) 0.0134(5) 0.0185(6) -0.0017(4) 0.0036(5) 0.0028(4)
C39 0.0125(5) 0.0180(6) 0.0149(5) -0.0020(4) 0.0021(4) 0.0029(4)
C40 0.0142(5) 0.0158(5) 0.0130(5) -0.0009(4) 0.0034(4) 0.0000(4)
C41 0.0114(5) 0.0139(5) 0.0135(5) -0.0007(4) 0.0018(4) -0.0012(4)
C42 0.0185(6) 0.0214(6) 0.0170(6) -0.0035(5) 0.0043(5) 0.0047(5)
C43 0.0487(12) 0.0285(9) 0.0304(9) -0.0038(7) 0.0119(8) 0.0183(8)
C44 0.0232(7) 0.0432(10) 0.0230(7) -0.0130(7) 0.0005(6) 0.0019(7)
C45 0.0331(9) 0.0398(10) 0.0238(8) -0.0065(7) 0.0146(7) -0.0049(7)
C46 0.0125(5) 0.0155(6) 0.0133(5) -0.0010(4) 0.0011(4) -0.0006(4)
C47 0.0108(4) 0.0145(5) 0.0130(4) -0.0012(4) 0.0021(3) -0.0005(4)
C48 0.0130(5) 0.0195(6) 0.0188(6) -0.0040(5) 0.0055(4) -0.0041(4)
C49 0.0199(6) 0.0208(6) 0.0206(6) 0.0003(5) 0.0068(5) -0.0061(5)
C50 0.0187(6) 0.0205(6) 0.0160(6) 0.0029(5) 0.0021(5) -0.0028(5)
C51 0.0100(5) 0.0184(6) 0.0130(5) -0.0020(4) 0.0013(4) -0.0006(4)
C52 0.0111(5) 0.0265(6) 0.0145(5) -0.0004(5) 0.0002(4) -0.0003(4)
C53 0.0110(5) 0.0387(9) 0.0197(6) -0.0021(6) 0.0016(5) -0.0028(5)
C54 0.0159(6) 0.0345(8) 0.0220(7) -0.0062(6) 0.0041(5) -0.0112(6)
C55 0.0169(6) 0.0249(7) 0.0201(6) -0.0026(5) 0.0062(5) -0.0073(5)
C56 0.0128(5) 0.0168(5) 0.0162(5) -0.0017(4) 0.0039(4) -0.0029(4)
C57 0.0180(6) 0.0352(8) 0.0137(6) -0.0041(5) 0.0029(5) -0.0056(6)
C58 0.0260(8) 0.0364(9) 0.0250(8) -0.0139(7) 0.0052(6) -0.0144(7)
C59 0.0191(6) 0.0198(6) 0.0228(7) -0.0050(5) 0.0077(5) -0.0020(5)
C60 0.0231(7) 0.0298(8) 0.0199(6) -0.0108(6) 0.0077(5) -0.0077(6)
C61 0.0357(10) 0.0319(10) 0.0498(13) -0.0086(9) 0.0002(9) -0.0032(8)
C62 0.0343(10) 0.0379(11) 0.0417(11) -0.0051(9) -0.0060(8) -0.0011(8)
C63 0.0593(15) 0.0370(11) 0.0425(12) -0.0087(9) -0.0015(11) -0.0147(11)
C64 0.0492(13) 0.0473(13) 0.0423(12) -0.0004(10) -0.0032(10) -0.0200(11)
C65 0.0686(19) 0.0532(16) 0.0483(15) -0.0022(12) 0.0005(13) -0.0218(14)
C66 0.075(2) 0.086(3) 0.067(2) -0.0138(19) 0.0212(19) -0.004(2)

loop_
_atom_type_symbol
_atom_type_description
_atom_type_scat_dispersion_real
_atom_type_scat_dispersion_imag
_atom_type_scat_source
C C 0.0033 0.0016 'International Tables Vol C Tables 4.2.6.8 and 6.1.1.4'
H H 0.0000 0.0000 'International Tables Vol C Tables 4.2.6.8 and 6.1.1.4'
N N 0.0061 0.0033 'International Tables Vol C Tables 4.2.6.8 and 6.1.1.4'
O O 0.0106 0.0060 'International Tables Vol C Tables 4.2.6.8 and 6.1.1.4'
Si Si 0.0817 0.0704 'International Tables Vol C Tables 4.2.6.8 and 6.1.1.4'
Ti Ti 0.2776 0.4457 'International Tables Vol C Tables 4.2.6.8 and 6.1.1.4'

loop_
_geom_angle_atom_site_label_1
_geom_angle_atom_site_label_2
_geom_angle_atom_site_label_3
_geom_angle
O2 Ti1 O1 104.51(5)
O2 Ti1 N1 108.69(5)
O1 Ti1 N1 84.56(4)
O2 Ti1 C3 124.25(5)
O1 Ti1 C3 130.11(5)
N1 Ti1 C3 88.98(5)
O2 Ti1 C2 146.24(5)
O1 Ti1 C2 97.93(5)
N1 Ti1 C2 98.16(5)
C3 Ti1 C2 34.36(5)
O2 Ti1 C4 93.08(5)
O1 Ti1 C4 149.18(5)
N1 Ti1 C4 113.84(5)
C3 Ti1 C4 33.96(5)
C2 Ti1 C4 56.63(5)
O2 Ti1 C5 90.70(5)
O1 Ti1 C5 119.41(5)
N1 Ti1 C5 144.91(5)
C3 Ti1 C5 56.13(5)
C2 Ti1 C5 56.06(5)
C4 Ti1 C5 33.83(5)
O2 Ti1 C1 118.98(4)
O1 Ti1 C1 92.59(4)
N1 Ti1 C1 131.28(5)
C3 Ti1 C1 56.74(5)
C2 Ti1 C1 33.98(4)
C4 Ti1 C1 56.61(5)
C5 Ti1 C1 33.78(4)
N1 Si1 C24 110.91(7)
N1 Si1 C23 109.77(6)
C24 Si1 C23 107.14(8)
N1 Si1 C25 111.71(7)
C24 Si1 C25 105.22(9)
C23 Si1 C25 111.92(8)
C26 O1 Ti1 120.13(8)
C36 O2 Ti1 164.05(9)
C16 N1 Si1 115.06(8)
C16 N1 Ti1 112.57(8)
Si1 N1 Ti1 131.70(6)
C2 C1 C5 106.48(12)
C2 C1 C6 127.70(12)
C5 C1 C6 125.81(12)
C2 C1 Ti1 71.12(7)
C5 C1 Ti1 72.65(7)
C6 C1 Ti1 120.50(8)
C3 C2 C1 108.67(12)
C3 C2 Ti1 72.67(8)
C1 C2 Ti1 74.90(7)
C3 C2 H2 125.7
C1 C2 H2 125.7
Ti1 C2 H2 118.6
C4 C3 C2 108.19(12)
C4 C3 Ti1 74.02(8)
C2 C3 Ti1 72.97(8)
C4 C3 H3 125.9
C2 C3 H3 125.9
Ti1 C3 H3 119.0
C3 C4 C5 107.45(12)
C3 C4 Ti1 72.02(8)
C5 C4 Ti1 73.68(8)
C3 C4 H4 126.3
C5 C4 H4 126.3
Ti1 C4 H4 119.9
C4 C5 C1 109.21(13)
C4 C5 Ti1 72.49(8)
C1 C5 Ti1 73.58(7)
C4 C5 H5 125.4
C1 C5 H5 125.4
Ti1 C5 H5 120.3
C1 C6 C11 112.46(11)
C1 C6 C7 112.68(11)
C11 C6 C7 108.16(11)
C1 C6 H6 107.8
C11 C6 H6 107.8
C7 C6 H6 107.8
C12 C7 C8 108.85(12)
C12 C7 C6 110.74(12)
C8 C7 C6 108.93(13)
C12 C7 H7 109.4
C8 C7 H7 109.4
C6 C7 H7 109.4
C9 C8 C7 110.06(12)
C9 C8 H8A 109.6
C7 C8 H8A 109.6
C9 C8 H8B 109.6
C7 C8 H8B 109.6
H8A C8 H8B 108.2
C8 C9 C13 109.58(14)
C8 C9 C10 109.24(13)
C13 C9 C10 109.11(13)
C8 C9 H9 109.6
C13 C9 H9 109.6
C10 C9 H9 109.6
C9 C10 C11 110.08(12)
C9 C10 H10A 109.6
C11 C10 H10A 109.6
C9 C10 H10B 109.6
C11 C10 H10B 109.6
H10A C10 H10B 108.2
C14 C11 C10 108.62(12)
C14 C11 C6 110.84(11)
C10 C11 C6 109.10(12)
C14 C11 H11 109.4
C10 C11 H11 109.4
C6 C11 H11 109.4
C7 C12 C15 109.78(12)
C7 C12 H12A 109.7
C15 C12 H12A 109.7
C7 C12 H12B 109.7
C15 C12 H12B 109.7
H12A C12 H12B 108.2
C9 C13 C15 109.48(12)
C9 C13 H13A 109.8
C15 C13 H13A 109.8
C9 C13 H13B 109.8
C15 C13 H13B 109.8
H13A C13 H13B 108.2
C15 C14 C11 109.77(11)
C15 C14 H14A 109.7
C11 C14 H14A 109.7
C15 C14 H14B 109.7
C11 C14 H14B 109.7
H14A C14 H14B 108.2
C14 C15 C12 109.00(11)
C14 C15 C13 109.54(12)
C12 C15 C13 109.57(13)
C14 C15 H15 109.6
C12 C15 H15 109.6
C13 C15 H15 109.6
N1 C16 C17 113.25(10)
N1 C16 C26 107.71(10)
C17 C16 C26 114.77(10)
N1 C16 H16 106.9
C17 C16 H16 106.9
C26 C16 H16 106.9
C18 C17 C22 118.64(13)
C18 C17 C16 121.65(11)
C22 C17 C16 119.71(12)
C17 C18 C19 120.68(13)
C17 C18 H18 119.7
C19 C18 H18 119.7
C20 C19 C18 120.35(15)
C20 C19 H19 119.8
C18 C19 H19 119.8
C21 C20 C19 119.38(14)
C21 C20 H20 120.3
C19 C20 H20 120.3
C20 C21 C22 120.24(14)
C20 C21 H21 119.9
C22 C21 H21 119.9
C17 C22 C21 120.70(14)
C17 C22 H22 119.6
C21 C22 H22 119.6
Si1 C23 H23A 109.5
Si1 C23 H23B 109.5
H23A C23 H23B 109.5
Si1 C23 H23C 109.5
H23A C23 H23C 109.5
H23B C23 H23C 109.5
Si1 C24 H24A 109.5
Si1 C24 H24B 109.5
H24A C24 H24B 109.5
Si1 C24 H24C 109.5
H24A C24 H24C 109.5
H24B C24 H24C 109.5
Si1 C25 H25A 109.5
Si1 C25 H25B 109.5
H25A C25 H25B 109.5
Si1 C25 H25C 109.5
H25A C25 H25C 109.5
H25B C25 H25C 109.5
O1 C26 C27 108.61(11)
O1 C26 C31 109.88(11)
C27 C26 C31 109.84(10)
O1 C26 C16 107.02(9)
C27 C26 C16 113.04(11)
C31 C26 C16 108.40(10)
C28 C27 C26 112.96(11)
C28 C27 H27A 109.0
C26 C27 H27A 109.0
C28 C27 H27B 109.0
C26 C27 H27B 109.0
H27A C27 H27B 107.8
C27 C28 C29 111.27(12)
C27 C28 H28A 109.4
C29 C28 H28A 109.4
C27 C28 H28B 109.4
C29 C28 H28B 109.4
H28A C28 H28B 108.0
C28 C29 C30 107.18(11)
C28 C29 C32 115.09(14)
C30 C29 C32 114.37(12)
C28 C29 H29 106.5
C30 C29 H29 106.5
C32 C29 H29 106.5
C31 C30 C29 110.13(12)
C31 C30 H30A 109.6
C29 C30 H30A 109.6
C31 C30 H30B 109.6
C29 C30 H30B 109.6
H30A C30 H30B 108.1
C30 C31 C26 113.39(12)
C30 C31 H31A 108.9
C26 C31 H31A 108.9
C30 C31 H31B 108.9
C26 C31 H31B 108.9
H31A C31 H31B 107.7
C35 C32 C33 109.75(19)
C35 C32 C34 109.0(2)
C33 C32 C34 106.56(17)
C35 C32 C29 112.59(14)
C33 C32 C29 109.91(13)
C34 C32 C29 108.82(16)
C32 C33 H33A 109.5
C32 C33 H33B 109.5
H33A C33 H33B 109.5
C32 C33 H33C 109.5
H33A C33 H33C 109.5
H33B C33 H33C 109.5
C32 C34 H34A 109.5
C32 C34 H34B 109.5
H34A C34 H34B 109.5
C32 C34 H34C 109.5
H34A C34 H34C 109.5
H34B C34 H34C 109.5
C32 C35 H35A 109.5
C32 C35 H35B 109.5
H35A C35 H35B 109.5
C32 C35 H35C 109.5
H35A C35 H35C 109.5
H35B C35 H35C 109.5
O2 C36 C41 108.55(10)
O2 C36 C37 108.84(10)
C41 C36 C37 107.53(10)
O2 C36 C47 106.08(10)
C41 C36 C47 114.10(10)
C37 C36 C47 111.60(11)
C38 C37 C36 111.40(11)
C38 C37 H37A 109.3
C36 C37 H37A 109.3
C38 C37 H37B 109.3
C36 C37 H37B 109.3
H37A C37 H37B 108.0
C37 C38 C39 112.18(11)
C37 C38 H38A 109.2
C39 C38 H38A 109.2
C37 C38 H38B 109.2
C39 C38 H38B 109.2
H38A C38 H38B 107.9
C38 C39 C40 108.80(11)
C38 C39 C42 113.57(12)
C40 C39 C42 114.02(12)
C38 C39 H39 106.6
C40 C39 H39 106.6
C42 C39 H39 106.6
C41 C40 C39 112.13(11)
C41 C40 H40A 109.2
C39 C40 H40A 109.2
C41 C40 H40B 109.2
C39 C40 H40B 109.2
H40A C40 H40B 107.9
C36 C41 C40 112.09(10)
C36 C41 H41A 109.2
C40 C41 H41A 109.2
C36 C41 H41B 109.2
C40 C41 H41B 109.2
H41A C41 H41B 107.9
C44 C42 C43 108.97(16)
C44 C42 C45 108.17(15)
C43 C42 C45 107.63(15)
C44 C42 C39 112.13(12)
C43 C42 C39 109.36(13)
C45 C42 C39 110.46(13)
C42 C43 H43A 109.5
C42 C43 H43B 109.5
H43A C43 H43B 109.5
C42 C43 H43C 109.5
H43A C43 H43C 109.5
H43B C43 H43C 109.5
C42 C44 H44A 109.5
C42 C44 H44B 109.5
H44A C44 H44B 109.5
C42 C44 H44C 109.5
H44A C44 H44C 109.5
H44B C44 H44C 109.5
C42 C45 H45A 109.5
C42 C45 H45B 109.5
H45A C45 H45B 109.5
C42 C45 H45C 109.5
H45A C45 H45C 109.5
H45B C45 H45C 109.5
C50 C46 C51 127.10(12)
C50 C46 C47 107.99(11)
C51 C46 C47 124.77(11)
C48 C47 C46 102.55(11)
C48 C47 C36 110.18(11)
C46 C47 C36 118.38(10)
C48 C47 H47 108.4
C46 C47 H47 108.4
C36 C47 H47 108.4
C49 C48 C47 109.71(12)
C49 C48 H48 125.1
C47 C48 H48 125.1
C48 C49 C50 109.16(13)
C48 C49 H49 125.4
C50 C49 H49 125.4
C46 C50 C49 110.51(13)
C46 C50 H50 124.7
C49 C50 H50 124.7
C46 C51 C56 112.72(11)
C46 C51 C52 114.43(11)
C56 C51 C52 108.07(11)
C46 C51 H51 107.1
C56 C51 H51 107.1
C52 C51 H51 107.1
C53 C52 C57 107.90(13)
C53 C52 C51 108.32(12)
C57 C52 C51 111.82(12)
C53 C52 H52 109.6
C57 C52 H52 109.6
C51 C52 H52 109.6
C54 C53 C52 110.31(13)
C54 C53 H53A 109.6
C52 C53 H53A 109.6
C54 C53 H53B 109.6
C52 C53 H53B 109.6
H53A C53 H53B 108.1
C55 C54 C53 109.39(13)
C55 C54 C58 108.88(15)
C53 C54 C58 109.88(15)
C55 C54 H54 109.6
C53 C54 H54 109.6
C58 C54 H54 109.6
C54 C55 C56 109.47(12)
C54 C55 H55A 109.8
C56 C55 H55A 109.8
C54 C55 H55B 109.8
C56 C55 H55B 109.8
H55A C55 H55B 108.2
C55 C56 C59 109.32(12)
C55 C56 C51 109.59(12)
C59 C56 C51 110.24(12)
C55 C56 H56 109.2
C59 C56 H56 109.2
C51 C56 H56 109.2
C60 C57 C52 109.99(13)
C60 C57 H57A 109.7
C52 C57 H57A 109.7
C60 C57 H57B 109.7
C52 C57 H57B 109.7
H57A C57 H57B 108.2
C60 C58 C54 109.23(13)
C60 C58 H58A 109.8
C54 C58 H58A 109.8
C60 C58 H58B 109.8
C54 C58 H58B 109.8
H58A C58 H58B 108.3
C60 C59 C56 109.79(13)
C60 C59 H59A 109.7
C56 C59 H59A 109.7
C60 C59 H59B 109.7
C56 C59 H59B 109.7
H59A C59 H59B 108.2
C57 C60 C59 109.27(13)
C57 C60 C58 109.46(15)
C59 C60 C58 109.49(14)
C57 C60 H60 109.5
C59 C60 H60 109.5
C58 C60 H60 109.5
C62 C61 H61A 109.5
C62 C61 H61B 109.5
H61A C61 H61B 109.5
C62 C61 H61C 109.5
H61A C61 H61C 109.5
H61B C61 H61C 109.5
C63 C62 C61 115.5(2)
C63 C62 H62A 108.4
C61 C62 H62A 108.4
C63 C62 H62B 108.4
C61 C62 H62B 108.4
H62A C62 H62B 107.5
C62 C63 C64 112.7(2)
C62 C63 H63A 109.0
C64 C63 H63A 109.0
C62 C63 H63B 109.0
C64 C63 H63B 109.0
H63A C63 H63B 107.8
C65 C64 C63 114.2(3)
C65 C64 H64A 108.7
C63 C64 H64A 108.7
C65 C64 H64B 108.7
C63 C64 H64B 108.7
H64A C64 H64B 107.6
C64 C65 C66 111.6(3)
C64 C65 H65A 109.3
C66 C65 H65A 109.3
C64 C65 H65B 109.3
C66 C65 H65B 109.3
H65A C65 H65B 108.0
C65 C66 H66A 109.5
C65 C66 H66B 109.5
H66A C66 H66B 109.5
C65 C66 H66C 109.5
H66A C66 H66C 109.5
H66B C66 H66C 109.5

loop_
_geom_bond_atom_site_label_1
_geom_bond_atom_site_label_2
_geom_bond_distance
Ti1 O2 1.8140(9)
Ti1 O1 1.8303(10)
Ti1 N1 1.9517(11)
Ti1 C3 2.3951(14)
Ti1 C2 2.3991(13)
Ti1 C4 2.4207(14)
Ti1 C5 2.4360(13)
Ti1 C1 2.4480(13)
Si1 N1 1.7433(11)
Si1 C24 1.8684(17)
Si1 C23 1.8744(15)
Si1 C25 1.8870(17)
O1 C26 1.4356(16)
O2 C36 1.4212(15)
N1 C16 1.4878(16)
C1 C2 1.4173(18)
C1 C5 1.4190(19)
C1 C6 1.5120(18)
C2 C3 1.416(2)
C2 H2 0.9500
C3 C4 1.407(2)
C3 H3 0.9500
C4 C5 1.413(2)
C4 H4 0.9500
C5 H5 0.9500
C6 C11 1.5429(19)
C6 C7 1.5454(19)
C6 H6 1.0000
C7 C12 1.534(2)
C7 C8 1.539(2)
C7 H7 1.0000
C8 C9 1.527(2)
C8 H8A 0.9900
C8 H8B 0.9900
C9 C13 1.529(2)
C9 C10 1.533(2)
C9 H9 1.0000
C10 C11 1.537(2)
C10 H10A 0.9900
C10 H10B 0.9900
C11 C14 1.535(2)
C11 H11 1.0000
C12 C15 1.534(2)
C12 H12A 0.9900
C12 H12B 0.9900
C13 C15 1.537(2)
C13 H13A 0.9900
C13 H13B 0.9900
C14 C15 1.534(2)
C14 H14A 0.9900
C14 H14B 0.9900
C15 H15 1.0000
C16 C17 1.5215(18)
C16 C26 1.5727(18)
C16 H16 1.0000
C17 C18 1.3895(19)
C17 C22 1.3949(19)
C18 C19 1.397(2)
C18 H18 0.9500
C19 C20 1.388(2)
C19 H19 0.9500
C20 C21 1.387(3)
C20 H20 0.9500
C21 C22 1.396(2)
C21 H21 0.9500
C22 H22 0.9500
C23 H23A 0.9800
C23 H23B 0.9800
C23 H23C 0.9800
C24 H24A 0.9800
C24 H24B 0.9800
C24 H24C 0.9800
C25 H25A 0.9800
C25 H25B 0.9800
C25 H25C 0.9800
C26 C27 1.5302(18)
C26 C31 1.5332(19)
C27 C28 1.528(2)
C27 H27A 0.9900
C27 H27B 0.9900
C28 C29 1.535(2)
C28 H28A 0.9900
C28 H28B 0.9900
C29 C30 1.537(2)
C29 C32 1.550(2)
C29 H29 1.0000
C30 C31 1.527(2)
C30 H30A 0.9900
C30 H30B 0.9900
C31 H31A 0.9900
C31 H31B 0.9900
C32 C35 1.516(3)
C32 C33 1.523(2)
C32 C34 1.548(3)
C33 H33A 0.9800
C33 H33B 0.9800
C33 H33C 0.9800
C34 H34A 0.9800
C34 H34B 0.9800
C34 H34C 0.9800
C35 H35A 0.9800
C35 H35B 0.9800
C35 H35C 0.9800
C36 C41 1.5334(18)
C36 C37 1.5385(18)
C36 C47 1.5648(17)
C37 C38 1.533(2)
C37 H37A 0.9900
C37 H37B 0.9900
C38 C39 1.538(2)
C38 H38A 0.9900
C38 H38B 0.9900
C39 C40 1.5388(19)
C39 C42 1.560(2)
C39 H39 1.0000
C40 C41 1.5341(18)
C40 H40A 0.9900
C40 H40B 0.9900
C41 H41A 0.9900
C41 H41B 0.9900
C42 C44 1.531(2)
C42 C43 1.532(2)
C42 C45 1.541(3)
C43 H43A 0.9800
C43 H43B 0.9800
C43 H43C 0.9800
C44 H44A 0.9800
C44 H44B 0.9800
C44 H44C 0.9800
C45 H45A 0.9800
C45 H45B 0.9800
C45 H45C 0.9800
C46 C50 1.3501(19)
C46 C51 1.5097(18)
C46 C47 1.5319(17)
C47 C48 1.5134(19)
C47 H47 1.0000
C48 C49 1.343(2)
C48 H48 0.9500
C49 C50 1.462(2)
C49 H49 0.9500
C50 H50 0.9500
C51 C56 1.546(2)
C51 C52 1.5472(19)
C51 H51 1.0000
C52 C53 1.538(2)
C52 C57 1.540(2)
C52 H52 1.0000
C53 C54 1.534(3)
C53 H53A 0.9900
C53 H53B 0.9900
C54 C55 1.533(2)
C54 C58 1.538(2)
C54 H54 1.0000
C55 C56 1.5365(19)
C55 H55A 0.9900
C55 H55B 0.9900
C56 C59 1.539(2)
C56 H56 1.0000
C57 C60 1.530(3)
C57 H57A 0.9900
C57 H57B 0.9900
C58 C60 1.537(2)
C58 H58A 0.9900
C58 H58B 0.9900
C59 C60 1.535(2)
C59 H59A 0.9900
C59 H59B 0.9900
C60 H60 1.0000
C61 C62 1.529(3)
C61 H61A 0.9800
C61 H61B 0.9800
C61 H61C 0.9800
C62 C63 1.503(4)
C62 H62A 0.9900
C62 H62B 0.9900
C63 C64 1.555(4)
C63 H63A 0.9900
C63 H63B 0.9900
C64 C65 1.503(4)
C64 H64A 0.9900
C64 H64B 0.9900
C65 C66 1.518(5)
C65 H65A 0.9900
C65 H65B 0.9900
C66 H66A 0.9800
C66 H66B 0.9800
C66 H66C 0.9800

loop_
_geom_torsion_atom_site_label_1
_geom_torsion_atom_site_label_2
_geom_torsion_atom_site_label_3
_geom_torsion_atom_site_label_4
_geom_torsion
O2 Ti1 O1 C26 -113.42(9)
N1 Ti1 O1 C26 -5.49(9)
C3 Ti1 O1 C26 78.56(11)
C2 Ti1 O1 C26 92.02(9)
C4 Ti1 O1 C26 123.75(11)
C5 Ti1 O1 C26 147.36(9)
C1 Ti1 O1 C26 125.74(9)
O1 Ti1 O2 C36 -117.0(3)
N1 Ti1 O2 C36 153.9(3)
C3 Ti1 O2 C36 52.0(3)
C2 Ti1 O2 C36 13.1(4)
C4 Ti1 O2 C36 37.5(3)
C5 Ti1 O2 C36 3.7(3)
C1 Ti1 O2 C36 -15.6(3)
C24 Si1 N1 C16 -29.77(12)
C23 Si1 N1 C16 -147.97(9)
C25 Si1 N1 C16 87.27(11)
C24 Si1 N1 Ti1 160.43(9)
C23 Si1 N1 Ti1 42.22(10)
C25 Si1 N1 Ti1 -82.54(10)
C5 C1 C2 C3 -0.83(15)
C6 C1 C2 C3 -179.80(12)
Ti1 C1 C2 C3 -65.36(9)
C5 C1 C2 Ti1 64.54(9)
C6 C1 C2 Ti1 -114.43(13)
C1 C2 C3 C4 0.64(15)
Ti1 C2 C3 C4 -66.19(10)
C1 C2 C3 Ti1 66.83(9)
C2 C3 C4 C5 -0.19(15)
Ti1 C3 C4 C5 -65.69(9)
C2 C3 C4 Ti1 65.50(9)
C3 C4 C5 C1 -0.33(15)
Ti1 C4 C5 C1 -64.92(9)
C3 C4 C5 Ti1 64.59(9)
C2 C1 C5 C4 0.71(15)
C6 C1 C5 C4 179.71(12)
Ti1 C1 C5 C4 64.22(9)
C2 C1 C5 Ti1 -63.51(9)
C6 C1 C5 Ti1 115.49(12)
C2 C1 C6 C11 -31.21(18)
C5 C1 C6 C11 150.01(13)
Ti1 C1 C6 C11 -120.10(10)
C2 C1 C6 C7 -153.77(13)
C5 C1 C6 C7 27.45(18)
Ti1 C1 C6 C7 117.34(10)
C1 C6 C7 C12 66.68(15)
C11 C6 C7 C12 -58.26(15)
C1 C6 C7 C8 -173.64(11)
C11 C6 C7 C8 61.41(14)
C12 C7 C8 C9 59.83(17)
C6 C7 C8 C9 -61.02(16)
C7 C8 C9 C13 -60.13(17)
C7 C8 C9 C10 59.36(17)
C8 C9 C10 C11 -59.18(17)
C13 C9 C10 C11 60.59(16)
C9 C10 C11 C14 -60.26(16)
C9 C10 C11 C6 60.66(15)
C1 C6 C11 C14 -66.85(14)
C7 C6 C11 C14 58.23(15)
C1 C6 C11 C10 173.60(11)
C7 C6 C11 C10 -61.33(14)
C8 C7 C12 C15 -59.62(16)
C6 C7 C12 C15 60.11(16)
C8 C9 C13 C15 59.66(17)
C10 C9 C13 C15 -59.90(16)
C10 C11 C14 C15 59.81(15)
C6 C11 C14 C15 -60.03(15)
C11 C14 C15 C12 59.82(15)
C11 C14 C15 C13 -60.06(15)
C7 C12 C15 C14 -59.92(15)
C7 C12 C15 C13 59.94(15)
C9 C13 C15 C14 59.91(16)
C9 C13 C15 C12 -59.62(16)
Si1 N1 C16 C17 87.09(12)
Ti1 N1 C16 C17 -101.14(11)
Si1 N1 C16 C26 -144.90(9)
Ti1 N1 C16 C26 26.88(12)
N1 C16 C17 C18 44.61(17)
C26 C16 C17 C18 -79.64(16)
N1 C16 C17 C22 -135.24(13)
C26 C16 C17 C22 100.51(15)
C22 C17 C18 C19 0.1(2)
C16 C17 C18 C19 -179.77(13)
C17 C18 C19 C20 -0.3(2)
C18 C19 C20 C21 0.5(3)
C19 C20 C21 C22 -0.5(3)
C18 C17 C22 C21 0.0(2)
C16 C17 C22 C21 179.81(14)
C20 C21 C22 C17 0.2(3)
Ti1 O1 C26 C27 143.59(9)
Ti1 O1 C26 C31 -96.23(11)
Ti1 O1 C26 C16 21.26(13)
N1 C16 C26 O1 -29.35(13)
C17 C16 C26 O1 97.78(12)
N1 C16 C26 C27 -148.87(11)
C17 C16 C26 C27 -21.74(15)
N1 C16 C26 C31 89.11(12)
C17 C16 C26 C31 -143.76(11)
O1 C26 C27 C28 69.88(14)
C31 C26 C27 C28 -50.32(15)
C16 C26 C27 C28 -171.52(11)
C26 C27 C28 C29 56.93(15)
C27 C28 C29 C30 -60.42(15)
C27 C28 C29 C32 171.14(12)
C28 C29 C30 C31 60.62(15)
C32 C29 C30 C31 -170.53(13)
C29 C30 C31 C26 -58.26(16)
O1 C26 C31 C30 -67.97(14)
C27 C26 C31 C30 51.45(15)
C16 C26 C31 C30 175.40(11)
C28 C29 C32 C35 58.8(2)
C30 C29 C32 C35 -66.0(2)
C28 C29 C32 C33 -63.92(19)
C30 C29 C32 C33 171.32(16)
C28 C29 C32 C34 179.74(16)
C30 C29 C32 C34 54.98(19)
Ti1 O2 C36 C41 24.2(4)
Ti1 O2 C36 C37 141.0(3)
Ti1 O2 C36 C47 -98.8(3)
O2 C36 C37 C38 -59.26(14)
C41 C36 C37 C38 58.16(14)
C47 C36 C37 C38 -175.99(10)
C36 C37 C38 C39 -58.87(14)
C37 C38 C39 C40 54.73(14)
C37 C38 C39 C42 -177.12(11)
C38 C39 C40 C41 -53.92(14)
C42 C39 C40 C41 178.18(11)
O2 C36 C41 C40 59.81(13)
C37 C36 C41 C40 -57.79(13)
C47 C36 C41 C40 177.86(10)
C39 C40 C41 C36 57.73(14)
C38 C39 C42 C44 -54.48(18)
C40 C39 C42 C44 70.93(17)
C38 C39 C42 C43 66.51(17)
C40 C39 C42 C43 -168.08(15)
C38 C39 C42 C45 -175.21(13)
C40 C39 C42 C45 -49.80(17)
C50 C46 C47 C48 -2.50(15)
C51 C46 C47 C48 173.42(12)
C50 C46 C47 C36 118.97(14)
C51 C46 C47 C36 -65.11(18)
O2 C36 C47 C48 -55.02(13)
C41 C36 C47 C48 -174.47(11)
C37 C36 C47 C48 63.39(14)
O2 C36 C47 C46 -172.52(11)
C41 C36 C47 C46 68.02(15)
C37 C36 C47 C46 -54.12(15)
C46 C47 C48 C49 2.68(15)
C36 C47 C48 C49 -124.24(13)
C47 C48 C49 C50 -1.91(18)
C51 C46 C50 C49 -174.27(13)
C47 C46 C50 C49 1.53(17)
C48 C49 C50 C46 0.22(19)
C50 C46 C51 C56 129.47(15)
C47 C46 C51 C56 -45.66(17)
C50 C46 C51 C52 5.4(2)
C47 C46 C51 C52 -169.68(12)
C46 C51 C52 C53 -171.99(12)
C56 C51 C52 C53 61.55(15)
C46 C51 C52 C57 69.25(16)
C56 C51 C52 C57 -57.22(15)
C57 C52 C53 C54 59.99(16)
C51 C52 C53 C54 -61.22(16)
C52 C53 C54 C55 59.75(16)
C52 C53 C54 C58 -59.72(16)
C53 C54 C55 C56 -58.83(17)
C58 C54 C55 C56 61.26(17)
C54 C55 C56 C59 -60.25(17)
C54 C55 C56 C51 60.67(16)
C46 C51 C56 C55 170.60(11)
C52 C51 C56 C55 -61.94(14)
C46 C51 C56 C59 -69.04(14)
C52 C51 C56 C59 58.42(14)
C53 C52 C57 C60 -60.90(16)
C51 C52 C57 C60 58.11(16)
C55 C54 C58 C60 -61.2(2)
C53 C54 C58 C60 58.62(19)
C55 C56 C59 C60 59.20(16)
C51 C56 C59 C60 -61.32(15)
C52 C57 C60 C59 -58.48(16)
C52 C57 C60 C58 61.41(16)
C56 C59 C60 C57 60.52(16)
C56 C59 C60 C58 -59.36(17)
C54 C58 C60 C57 -59.46(19)
C54 C58 C60 C59 60.3(2)
C61 C62 C63 C64 172.99(19)
C62 C63 C64 C65 167.6(2)
C63 C64 C65 C66 174.6(2)
